data_7023033
loop_
_publ_author_name
'Albrecht, Carolin'
'Schneider, Eva'
'Engeser, Marianne'
'Schnakenburg, Gregor'
'Espinosa, Arturo'
'Streubel, Rainer'

_publ_section_title
;
 Synthesis and DFT calculations of spirooxaphosphirane complexes.
;
_journal_issue 24
_journal_name_full 'Dalton transactions (Cambridge, England : 2003)'
_journal_page_first 8897
_journal_page_last 8906
_journal_paper_doi 10.1039/c3dt50556a
_journal_volume 42
_journal_year 2013
_chemical_formula_moiety 'C21 H25 O6 P W'
_chemical_formula_sum 'C21 H25 O6 P W'
_chemical_formula_weight 588.23
_chemical_name_systematic
;
?
;
_space_group_IT_number 2
_symmetry_cell_setting triclinic
_symmetry_space_group_name_Hall '-P 1'
_symmetry_space_group_name_H-M 'P -1'
_atom_sites_solution_hydrogens geom
_atom_sites_solution_primary direct
_atom_sites_solution_secondary difmap
_audit_creation_method SHELXL-97
_cell_angle_alpha 92.816(2)
_cell_angle_beta 94.137(2)
_cell_angle_gamma 95.524(2)
_cell_formula_units_Z 4
_cell_length_a 9.1477(3)
_cell_length_b 15.6150(5)
_cell_length_c 15.7502(5)
_cell_measurement_reflns_used 20137
_cell_measurement_temperature 123(2)
_cell_measurement_theta_max 35.63
_cell_measurement_theta_min 2.90
_cell_volume 2229.93(12)
_computing_cell_refinement 'STOE X-AREA (STOE&CIE, 2008)'
_computing_data_collection 'STOE X-AREA (STOE&CIE, 2008)'
_computing_data_reduction 'STOE X-RED (STOE&CIE, 2008)'
_computing_molecular_graphics 'DIAMOND2.1c (Brandenburg, 1999)'
_computing_publication_material 'SHELXL-97 (Sheldrick, 1997)'
_computing_structure_refinement 'SHELXL-97 (Sheldrick, 1997)'
_computing_structure_solution 'SHELXS-97 (Sheldrick, 1990)'
_diffrn_ambient_temperature 123(2)
_diffrn_detector 'image plate (34 cm diameter)'
_diffrn_detector_area_resol_mean 6.67
_diffrn_detector_type STOE
_diffrn_measured_fraction_theta_full 0.984
_diffrn_measured_fraction_theta_max 0.984
_diffrn_measurement_details ' 481 frames, detector distance = 100 mm'
_diffrn_measurement_device '2-circle goniometer'
_diffrn_measurement_device_type 'STOE IPDS 2T'
_diffrn_measurement_method 'rotation method'
_diffrn_radiation_collimation '0.5 mm diameter, monocapillary'
_diffrn_radiation_monochromator 'plane graphite'
_diffrn_radiation_type 'Mo K\a'
_diffrn_radiation_wavelength 0.71073
_diffrn_reflns_av_R_equivalents 0.0391
_diffrn_reflns_av_sigmaI/netI 0.0479
_diffrn_reflns_limit_h_max 12
_diffrn_reflns_limit_h_min -11
_diffrn_reflns_limit_k_max 20
_diffrn_reflns_limit_k_min -16
_diffrn_reflns_limit_l_max 20
_diffrn_reflns_limit_l_min -20
_diffrn_reflns_number 21498
_diffrn_reflns_theta_full 28.00
_diffrn_reflns_theta_max 28.00
_diffrn_reflns_theta_min 2.84
_diffrn_source 'sealed X-ray tube, 12 x 0.4 mm long-fine focus'
_diffrn_source_current 40
_diffrn_source_power 2.00
_diffrn_source_voltage 50
_exptl_absorpt_coefficient_mu 5.285
_exptl_absorpt_correction_T_max 0.8164
_exptl_absorpt_correction_T_min 0.5249
_exptl_absorpt_correction_type numerical
_exptl_absorpt_process_details 'STOE X-RED (STOE&CIE, 2008)'
_exptl_crystal_colour colourless
_exptl_crystal_density_diffrn 1.752
_exptl_crystal_density_method 'not measured'
_exptl_crystal_description rod
_exptl_crystal_F_000 1152
_exptl_crystal_size_max 0.14
_exptl_crystal_size_mid 0.05
_exptl_crystal_size_min 0.04
_refine_diff_density_max 3.133
_refine_diff_density_min -0.997
_refine_diff_density_rms 0.138
_refine_ls_extinction_method none
_refine_ls_goodness_of_fit_ref 0.988
_refine_ls_hydrogen_treatment constr
_refine_ls_matrix_type full
_refine_ls_number_parameters 533
_refine_ls_number_reflns 10583
_refine_ls_number_restraints 61
_refine_ls_restrained_S_all 1.005
_refine_ls_R_factor_all 0.0446
_refine_ls_R_factor_gt 0.0314
_refine_ls_shift/su_max 0.004
_refine_ls_shift/su_mean 0.000
_refine_ls_structure_factor_coef Fsqd
_refine_ls_weighting_details 'calc w=1/[\s^2^(Fo^2^)+(0.0432P)^2^+0.0000P] where P=(Fo^2^+2Fc^2^)/3'
_refine_ls_weighting_scheme calc
_refine_ls_wR_factor_gt 0.0727
_refine_ls_wR_factor_ref 0.0757
_reflns_number_gt 8466
_reflns_number_total 10583
_reflns_threshold_expression >2sigma(I)
_cod_data_source_file c3dt50556a.txt
_cod_data_source_block 1954
_cod_database_code 7023033

loop_
_symmetry_equiv_pos_as_xyz
'x, y, z'
'-x, -y, -z'

loop_
_atom_site_label
_atom_site_type_symbol
_atom_site_fract_x
_atom_site_fract_y
_atom_site_fract_z
_atom_site_U_iso_or_equiv
_atom_site_adp_type
_atom_site_occupancy
_atom_site_symmetry_multiplicity
_atom_site_calc_flag
_atom_site_refinement_flags
C1 C 0.5528(6) -0.0571(3) 0.3397(3) 0.0349(7) Uani 1 1 d U
C2 C 0.5480(6) -0.1319(4) 0.3980(4) 0.0405(9) Uani 1 1 d U
H2A H 0.4858 -0.1199 0.4453 0.049 Uiso 1 1 calc R
H2B H 0.5032 -0.1850 0.3656 0.049 Uiso 1 1 calc R
C3 C 0.7000(6) -0.1454(4) 0.4339(4) 0.0401(13) Uani 1 1 d .
H3A H 0.7545 -0.1688 0.3875 0.048 Uiso 1 1 calc R
H3B H 0.6915 -0.1894 0.4770 0.048 Uiso 1 1 calc R
C4 C 0.7889(6) -0.0660(4) 0.4747(3) 0.0366(11) Uani 1 1 d U
H4A H 0.8932 -0.0776 0.4839 0.044 Uiso 1 1 calc R
H4B H 0.7528 -0.0524 0.5311 0.044 Uiso 1 1 calc R
C5 C 0.7795(7) 0.0107(4) 0.4206(4) 0.0508(14) Uani 1 1 d U
H5A H 0.8174 0.0632 0.4565 0.061 Uiso 1 1 calc R
H5B H 0.8463 0.0051 0.3744 0.061 Uiso 1 1 calc R
C6 C 0.6353(6) 0.0239(4) 0.3823(4) 0.0402(9) Uani 1 1 d U
H6A H 0.6467 0.0679 0.3394 0.048 Uiso 1 1 calc R
H6B H 0.5761 0.0466 0.4269 0.048 Uiso 1 1 calc R
C7 C 0.3050(5) -0.1495(3) 0.2159(3) 0.0335(11) Uani 1 1 d U
C8 C 0.1543(6) -0.1391(3) 0.2433(3) 0.0319(11) Uani 1 1 d .
C9 C 0.0596(5) -0.1349(3) 0.1736(3) 0.0269(10) Uani 1 1 d .
C10 C 0.1409(5) -0.1415(3) 0.0977(3) 0.0270(10) Uani 1 1 d .
C11 C 0.2825(5) -0.1484(3) 0.1201(3) 0.0324(11) Uani 1 1 d .
C12 C 0.3674(7) -0.2359(4) 0.2360(4) 0.0483(13) Uani 1 1 d U
H12A H 0.3288 -0.2803 0.1917 0.058 Uiso 1 1 calc R
H12B H 0.3377 -0.2537 0.2915 0.058 Uiso 1 1 calc R
H12C H 0.4752 -0.2283 0.2373 0.058 Uiso 1 1 calc R
C13 C 0.1242(7) -0.1382(4) 0.3346(4) 0.0471(14) Uani 1 1 d U
H13A H 0.1986 -0.0983 0.3678 0.057 Uiso 1 1 calc R
H13B H 0.1277 -0.1963 0.3550 0.057 Uiso 1 1 calc R
H13C H 0.0263 -0.1194 0.3412 0.057 Uiso 1 1 calc R
C14 C -0.1031(5) -0.1283(4) 0.1700(4) 0.0430(14) Uani 1 1 d .
H14A H -0.1334 -0.1199 0.2280 0.052 Uiso 1 1 calc R
H14B H -0.1555 -0.1814 0.1428 0.052 Uiso 1 1 calc R
H14C H -0.1267 -0.0792 0.1369 0.052 Uiso 1 1 calc R
C15 C 0.0657(6) -0.1401(4) 0.0092(3) 0.0411(13) Uani 1 1 d .
H15A H 0.0275 -0.0842 0.0020 0.049 Uiso 1 1 calc R
H15B H -0.0159 -0.1860 0.0014 0.049 Uiso 1 1 calc R
H15C H 0.1367 -0.1493 -0.0333 0.049 Uiso 1 1 calc R
C16 C 0.4086(7) -0.1579(4) 0.0642(4) 0.0480(14) Uani 1 1 d U
H16A H 0.4552 -0.2100 0.0778 0.058 Uiso 1 1 calc R
H16B H 0.4813 -0.1074 0.0744 0.058 Uiso 1 1 calc R
H16C H 0.3708 -0.1623 0.0041 0.058 Uiso 1 1 calc R
C17 C 0.3307(5) 0.2080(4) 0.1520(4) 0.0399(13) Uani 1 1 d .
C18 C 0.1474(5) 0.0729(3) 0.2173(3) 0.0318(11) Uani 1 1 d .
C19 C 0.3238(5) 0.0447(3) 0.0723(3) 0.0334(11) Uani 1 1 d .
C20 C 0.5838(5) 0.1131(3) 0.1762(3) 0.0226(8) Uani 1 1 d U
C21 C 0.4047(5) 0.1532(3) 0.3134(3) 0.0275(10) Uani 1 1 d .
C22 C 0.8077(4) 0.3064(3) 0.3393(3) 0.0185(8) Uani 1 1 d .
C23 C 0.7611(5) 0.3091(3) 0.4298(3) 0.0218(9) Uani 1 1 d .
H23A H 0.7127 0.2521 0.4422 0.026 Uiso 1 1 calc R
H23B H 0.6895 0.3522 0.4363 0.026 Uiso 1 1 calc R
C24 C 0.8964(5) 0.3330(3) 0.4926(3) 0.0270(10) Uani 1 1 d .
H24A H 0.8660 0.3325 0.5516 0.032 Uiso 1 1 calc R
H24B H 0.9394 0.3921 0.4831 0.032 Uiso 1 1 calc R
C25 C 1.0128(5) 0.2699(3) 0.4816(3) 0.0300(10) Uani 1 1 d .
H25A H 1.1021 0.2899 0.5193 0.036 Uiso 1 1 calc R
H25B H 0.9744 0.2125 0.4989 0.036 Uiso 1 1 calc R
C26 C 1.0539(5) 0.2622(3) 0.3894(3) 0.0281(10) Uani 1 1 d .
H26A H 1.1206 0.2164 0.3832 0.034 Uiso 1 1 calc R
H26B H 1.1070 0.3172 0.3749 0.034 Uiso 1 1 calc R
C27 C 0.9168(5) 0.2410(3) 0.3278(3) 0.0215(9) Uani 1 1 d .
H27B H 0.9458 0.2402 0.2684 0.026 Uiso 1 1 calc R
H27A H 0.8699 0.1830 0.3380 0.026 Uiso 1 1 calc R
C28 C 0.8817(5) 0.4073(3) 0.1802(3) 0.0220(9) Uani 1 1 d .
C29 C 0.9878(5) 0.4886(3) 0.1917(3) 0.0254(9) Uani 1 1 d .
C30 C 0.9485(5) 0.5446(3) 0.1334(3) 0.0256(9) Uani 1 1 d .
C31 C 0.8150(5) 0.5069(3) 0.0824(3) 0.0232(9) Uani 1 1 d .
C32 C 0.7712(5) 0.4300(3) 0.1098(3) 0.0235(9) Uani 1 1 d .
C33 C 0.9590(6) 0.3297(4) 0.1509(4) 0.0391(12) Uani 1 1 d U
H33A H 1.0358 0.3191 0.1946 0.047 Uiso 1 1 calc R
H33B H 1.0037 0.3416 0.0974 0.047 Uiso 1 1 calc R
H33C H 0.8870 0.2788 0.1418 0.047 Uiso 1 1 calc R
C34 C 1.1185(6) 0.4967(5) 0.2560(4) 0.0494(16) Uani 1 1 d .
H34A H 1.1915 0.4594 0.2371 0.059 Uiso 1 1 calc R
H34B H 1.0869 0.4795 0.3113 0.059 Uiso 1 1 calc R
H34C H 1.1625 0.5567 0.2614 0.059 Uiso 1 1 calc R
C35 C 1.0276(7) 0.6295(4) 0.1173(4) 0.0416(13) Uani 1 1 d U
H35A H 1.0785 0.6241 0.0649 0.050 Uiso 1 1 calc R
H35B H 1.0997 0.6478 0.1653 0.050 Uiso 1 1 calc R
H35C H 0.9566 0.6723 0.1109 0.050 Uiso 1 1 calc R
C36 C 0.7442(6) 0.5527(4) 0.0113(3) 0.0407(13) Uani 1 1 d .
H36A H 0.8112 0.5591 -0.0344 0.049 Uiso 1 1 calc R
H36B H 0.7229 0.6098 0.0328 0.049 Uiso 1 1 calc R
H36C H 0.6522 0.5191 -0.0111 0.049 Uiso 1 1 calc R
C37 C 0.6448(7) 0.3665(4) 0.0757(3) 0.0438(14) Uani 1 1 d .
H37C H 0.6089 0.3821 0.0189 0.053 Uiso 1 1 calc R
H37A H 0.5652 0.3672 0.1141 0.053 Uiso 1 1 calc R
H37B H 0.6777 0.3086 0.0717 0.053 Uiso 1 1 calc R
C38 C 0.5238(6) 0.6076(3) 0.3803(3) 0.0276(9) Uani 1 1 d U
C39 C 0.5505(5) 0.5441(3) 0.2136(3) 0.0294(10) Uani 1 1 d .
C40 C 0.4801(5) 0.4275(3) 0.3437(3) 0.0271(10) Uani 1 1 d .
C41 C 0.7324(5) 0.5174(3) 0.4526(3) 0.0247(9) Uani 1 1 d .
C42 C 0.8094(5) 0.6163(3) 0.3107(3) 0.0269(10) Uani 1 1 d .
O1 O 0.5980(4) -0.0738(2) 0.2552(2) 0.0383(7) Uani 1 1 d U
O2 O 0.3092(5) 0.2740(3) 0.1270(4) 0.0605(13) Uani 1 1 d .
O3 O 0.0266(4) 0.0661(3) 0.2312(3) 0.0493(11) Uani 1 1 d .
O4 O 0.3015(5) 0.0248(3) 0.0018(2) 0.0516(11) Uani 1 1 d .
O5 O 0.7065(4) 0.1236(2) 0.1658(2) 0.0328(8) Uani 1 1 d .
O6 O 0.4245(4) 0.1892(2) 0.3786(2) 0.0397(9) Uani 1 1 d .
O7 O 0.6849(3) 0.30180(19) 0.27293(18) 0.0201(6) Uani 1 1 d .
O8 O 0.4499(5) 0.6541(2) 0.4120(2) 0.0431(9) Uani 1 1 d .
O9 O 0.4926(4) 0.5622(3) 0.1506(2) 0.0455(10) Uani 1 1 d .
O10 O 0.3875(4) 0.3752(3) 0.3501(3) 0.0455(10) Uani 1 1 d .
O11 O 0.7770(4) 0.5202(2) 0.5226(2) 0.0362(8) Uani 1 1 d .
O12 O 0.8971(5) 0.6717(3) 0.3014(2) 0.0461(10) Uani 1 1 d .
P1 P 0.42136(13) -0.04771(8) 0.25200(8) 0.0267(3) Uani 1 1 d U
P2 P 0.77911(11) 0.39905(7) 0.27734(7) 0.0169(2) Uani 1 1 d .
W1 W 0.365447(18) 0.092960(11) 0.195235(11) 0.02243(5) Uani 1 1 d U
W2 W 0.646256(18) 0.522352(10) 0.330215(10) 0.01850(5) Uani 1 1 d U

loop_
_atom_site_aniso_label
_atom_site_aniso_U_11
_atom_site_aniso_U_22
_atom_site_aniso_U_33
_atom_site_aniso_U_23
_atom_site_aniso_U_13
_atom_site_aniso_U_12
C1 0.0342(14) 0.0321(16) 0.0377(15) 0.0067(13) -0.0070(12) 0.0039(13)
C2 0.0408(19) 0.036(2) 0.044(2) 0.0073(17) -0.0046(17) 0.0035(17)
C3 0.036(3) 0.032(3) 0.053(3) 0.019(2) -0.007(2) 0.002(2)
C4 0.030(3) 0.041(3) 0.037(3) 0.004(2) -0.010(2) 0.005(2)
C5 0.052(2) 0.046(2) 0.053(2) 0.0098(16) -0.0078(17) -0.0001(17)
C6 0.042(2) 0.0334(19) 0.043(2) 0.0079(17) -0.0115(17) 0.0017(17)
C7 0.029(2) 0.023(2) 0.045(3) 0.001(2) -0.011(2) -0.0070(18)
C8 0.033(3) 0.030(3) 0.029(2) 0.006(2) 0.000(2) -0.015(2)
C9 0.025(2) 0.023(2) 0.032(2) -0.0006(19) 0.0013(19) -0.0012(18)
C10 0.025(2) 0.028(2) 0.027(2) -0.0042(18) 0.0029(18) 0.0009(19)
C11 0.026(2) 0.030(3) 0.040(3) -0.012(2) 0.001(2) -0.0009(19)
C12 0.051(2) 0.0390(18) 0.054(2) 0.0032(16) -0.0081(17) 0.0066(16)
C13 0.049(2) 0.049(2) 0.042(2) 0.0033(16) 0.0051(16) -0.0064(17)
C14 0.022(2) 0.050(3) 0.055(3) -0.008(3) 0.005(2) -0.003(2)
C15 0.037(3) 0.051(3) 0.031(3) -0.003(2) -0.004(2) -0.010(3)
C16 0.043(2) 0.049(2) 0.051(2) -0.0078(17) 0.0067(17) 0.0060(17)
C17 0.023(2) 0.039(3) 0.060(3) 0.023(3) 0.009(2) -0.001(2)
C18 0.027(2) 0.020(2) 0.049(3) 0.005(2) 0.001(2) 0.0038(19)
C19 0.025(2) 0.033(3) 0.041(3) 0.008(2) -0.003(2) -0.004(2)
C20 0.0234(16) 0.024(2) 0.021(2) 0.0055(17) -0.0001(16) 0.0016(17)
C21 0.022(2) 0.020(2) 0.042(3) 0.006(2) 0.009(2) 0.0007(17)
C22 0.0196(19) 0.0158(19) 0.0206(19) 0.0043(15) 0.0044(16) 0.0003(15)
C23 0.020(2) 0.026(2) 0.021(2) 0.0056(17) 0.0049(16) 0.0055(17)
C24 0.029(2) 0.032(3) 0.022(2) 0.0010(18) 0.0009(18) 0.011(2)
C25 0.027(2) 0.036(3) 0.028(2) 0.003(2) -0.0029(19) 0.013(2)
C26 0.022(2) 0.032(3) 0.032(2) 0.006(2) 0.0015(19) 0.0091(19)
C27 0.023(2) 0.020(2) 0.023(2) 0.0042(16) 0.0037(17) 0.0049(17)
C28 0.024(2) 0.023(2) 0.020(2) 0.0043(17) 0.0079(17) 0.0034(17)
C29 0.016(2) 0.035(3) 0.024(2) 0.0102(19) 0.0003(17) -0.0037(18)
C30 0.024(2) 0.030(2) 0.022(2) 0.0041(18) 0.0016(17) -0.0044(18)
C31 0.025(2) 0.029(2) 0.0159(19) 0.0040(17) 0.0016(16) 0.0015(18)
C32 0.026(2) 0.030(2) 0.0130(19) 0.0012(16) 0.0022(16) -0.0022(18)
C33 0.0437(19) 0.0383(19) 0.0383(18) 0.0063(15) 0.0145(16) 0.0087(16)
C34 0.028(3) 0.073(4) 0.043(3) 0.027(3) -0.012(2) -0.013(3)
C35 0.044(2) 0.0403(19) 0.0385(19) 0.0072(16) 0.0031(16) -0.0055(16)
C36 0.039(3) 0.056(4) 0.029(3) 0.020(2) 0.000(2) 0.004(3)
C37 0.049(3) 0.047(3) 0.029(3) 0.000(2) -0.006(2) -0.020(3)
C38 0.039(3) 0.023(2) 0.024(2) 0.0056(17) 0.0112(19) 0.0083(18)
C39 0.029(2) 0.033(3) 0.027(2) 0.003(2) 0.0018(19) 0.008(2)
C40 0.018(2) 0.023(2) 0.043(3) 0.006(2) 0.0039(19) 0.0072(18)
C41 0.030(2) 0.022(2) 0.024(2) 0.0026(17) 0.0057(18) 0.0082(18)
C42 0.034(2) 0.024(2) 0.023(2) 0.0015(18) 0.0044(19) 0.0008(19)
O1 0.0303(11) 0.0394(17) 0.0455(16) 0.0039(14) -0.0010(13) 0.0068(13)
O2 0.039(2) 0.043(2) 0.108(4) 0.043(3) 0.016(2) 0.0145(19)
O3 0.0258(19) 0.037(2) 0.086(3) -0.003(2) 0.014(2) 0.0043(16)
O4 0.051(3) 0.066(3) 0.033(2) 0.005(2) -0.0059(18) -0.013(2)
O5 0.0242(17) 0.043(2) 0.0304(17) 0.0002(15) 0.0043(14) 0.0015(15)
O6 0.039(2) 0.034(2) 0.046(2) -0.0071(17) 0.0084(17) 0.0041(16)
O7 0.0167(14) 0.0197(15) 0.0236(15) 0.0025(12) 0.0007(11) -0.0001(11)
O8 0.059(3) 0.032(2) 0.045(2) 0.0126(17) 0.0241(19) 0.0198(18)
O9 0.042(2) 0.062(3) 0.035(2) 0.0089(19) -0.0063(17) 0.020(2)
O10 0.0230(18) 0.036(2) 0.079(3) 0.011(2) 0.0124(18) 0.0019(16)
O11 0.049(2) 0.036(2) 0.0235(17) -0.0011(15) 0.0003(15) 0.0092(17)
O12 0.060(3) 0.034(2) 0.040(2) -0.0032(17) 0.0116(19) -0.0204(19)
P1 0.0231(5) 0.0182(5) 0.0370(6) 0.0044(5) -0.0082(5) 0.0002(4)
P2 0.0165(5) 0.0171(5) 0.0177(5) 0.0031(4) 0.0031(4) 0.0023(4)
W1 0.01732(9) 0.01940(9) 0.03102(10) 0.00727(7) 0.00054(7) 0.00212(7)
W2 0.01955(9) 0.01726(9) 0.01935(9) 0.00212(6) 0.00238(6) 0.00393(6)

loop_
_atom_type_symbol
_atom_type_description
_atom_type_scat_dispersion_real
_atom_type_scat_dispersion_imag
_atom_type_scat_source
C C 0.0033 0.0016 'International Tables Vol C Tables 4.2.6.8 and 6.1.1.4'
H H 0.0000 0.0000 'International Tables Vol C Tables 4.2.6.8 and 6.1.1.4'
O O 0.0106 0.0060 'International Tables Vol C Tables 4.2.6.8 and 6.1.1.4'
P P 0.1023 0.0942 'International Tables Vol C Tables 4.2.6.8 and 6.1.1.4'
W W -0.8490 6.8722 'International Tables Vol C Tables 4.2.6.8 and 6.1.1.4'

loop_
_geom_angle_atom_site_label_1
_geom_angle_atom_site_label_2
_geom_angle_atom_site_label_3
_geom_angle
O1 C1 C6 111.5(5)
O1 C1 C2 116.8(5)
C6 C1 C2 112.3(4)
O1 C1 P1 62.6(2)
C6 C1 P1 118.8(4)
C2 C1 P1 124.4(4)
C3 C2 C1 110.9(5)
C3 C2 H2A 109.5
C1 C2 H2A 109.5
C3 C2 H2B 109.5
C1 C2 H2B 109.5
H2A C2 H2B 108.1
C2 C3 C4 115.1(5)
C2 C3 H3A 108.5
C4 C3 H3A 108.5
C2 C3 H3B 108.5
C4 C3 H3B 108.5
H3A C3 H3B 107.5
C3 C4 C5 112.1(4)
C3 C4 H4A 109.2
C5 C4 H4A 109.2
C3 C4 H4B 109.2
C5 C4 H4B 109.2
H4A C4 H4B 107.9
C6 C5 C4 116.9(5)
C6 C5 H5A 108.1
C4 C5 H5A 108.1
C6 C5 H5B 108.1
C4 C5 H5B 108.1
H5A C5 H5B 107.3
C5 C6 C1 113.4(5)
C5 C6 H6A 108.9
C1 C6 H6A 108.9
C5 C6 H6B 108.9
C1 C6 H6B 108.9
H6A C6 H6B 107.7
C8 C7 C11 102.5(4)
C8 C7 C12 116.0(5)
C11 C7 C12 106.9(4)
C8 C7 P1 106.3(3)
C11 C7 P1 106.0(3)
C12 C7 P1 117.6(4)
C9 C8 C13 129.2(5)
C9 C8 C7 109.6(4)
C13 C8 C7 121.2(5)
C8 C9 C10 108.6(4)
C8 C9 C14 128.3(5)
C10 C9 C14 123.1(4)
C11 C10 C9 109.9(4)
C11 C10 C15 128.6(5)
C9 C10 C15 121.6(4)
C10 C11 C7 109.4(4)
C10 C11 C16 129.3(5)
C7 C11 C16 121.3(5)
C7 C12 H12A 109.5
C7 C12 H12B 109.5
H12A C12 H12B 109.5
C7 C12 H12C 109.5
H12A C12 H12C 109.5
H12B C12 H12C 109.5
C8 C13 H13A 109.5
C8 C13 H13B 109.5
H13A C13 H13B 109.5
C8 C13 H13C 109.5
H13A C13 H13C 109.5
H13B C13 H13C 109.5
C9 C14 H14A 109.5
C9 C14 H14B 109.5
H14A C14 H14B 109.5
C9 C14 H14C 109.5
H14A C14 H14C 109.5
H14B C14 H14C 109.5
C10 C15 H15A 109.5
C10 C15 H15B 109.5
H15A C15 H15B 109.5
C10 C15 H15C 109.5
H15A C15 H15C 109.5
H15B C15 H15C 109.5
C11 C16 H16A 109.5
C11 C16 H16B 109.5
H16A C16 H16B 109.5
C11 C16 H16C 109.5
H16A C16 H16C 109.5
H16B C16 H16C 109.5
O2 C17 W1 179.3(5)
O3 C18 W1 176.4(4)
O4 C19 W1 174.2(5)
O5 C20 W1 179.3(4)
O6 C21 W1 177.7(4)
O7 C22 C27 115.5(3)
O7 C22 C23 114.3(3)
C27 C22 C23 110.7(4)
O7 C22 P2 59.97(19)
C27 C22 P2 128.3(3)
C23 C22 P2 117.2(3)
C22 C23 C24 109.7(3)
C22 C23 H23A 109.7
C24 C23 H23A 109.7
C22 C23 H23B 109.7
C24 C23 H23B 109.7
H23A C23 H23B 108.2
C23 C24 C25 111.2(4)
C23 C24 H24A 109.4
C25 C24 H24A 109.4
C23 C24 H24B 109.4
C25 C24 H24B 109.4
H24A C24 H24B 108.0
C26 C25 C24 111.6(4)
C26 C25 H25A 109.3
C24 C25 H25A 109.3
C26 C25 H25B 109.3
C24 C25 H25B 109.3
H25A C25 H25B 108.0
C25 C26 C27 111.1(4)
C25 C26 H26A 109.4
C27 C26 H26A 109.4
C25 C26 H26B 109.4
C27 C26 H26B 109.4
H26A C26 H26B 108.0
C22 C27 C26 111.0(4)
C22 C27 H27B 109.4
C26 C27 H27B 109.4
C22 C27 H27A 109.4
C26 C27 H27A 109.4
H27B C27 H27A 108.0
C29 C28 C32 102.1(3)
C29 C28 C33 111.4(4)
C32 C28 C33 110.3(4)
C29 C28 P2 107.8(3)
C32 C28 P2 105.8(3)
C33 C28 P2 118.1(3)
C30 C29 C34 129.0(4)
C30 C29 C28 109.2(4)
C34 C29 C28 121.7(4)
C29 C30 C31 109.2(4)
C29 C30 C35 127.6(4)
C31 C30 C35 123.2(4)
C32 C31 C30 109.9(4)
C32 C31 C36 127.8(4)
C30 C31 C36 122.4(4)
C31 C32 C37 129.2(4)
C31 C32 C28 109.5(4)
C37 C32 C28 121.1(4)
C28 C33 H33A 109.5
C28 C33 H33B 109.5
H33A C33 H33B 109.5
C28 C33 H33C 109.5
H33A C33 H33C 109.5
H33B C33 H33C 109.5
C29 C34 H34A 109.5
C29 C34 H34B 109.5
H34A C34 H34B 109.5
C29 C34 H34C 109.5
H34A C34 H34C 109.5
H34B C34 H34C 109.5
C30 C35 H35A 109.5
C30 C35 H35B 109.5
H35A C35 H35B 109.5
C30 C35 H35C 109.5
H35A C35 H35C 109.5
H35B C35 H35C 109.5
C31 C36 H36A 109.5
C31 C36 H36B 109.5
H36A C36 H36B 109.5
C31 C36 H36C 109.5
H36A C36 H36C 109.5
H36B C36 H36C 109.5
C32 C37 H37C 109.5
C32 C37 H37A 109.5
H37C C37 H37A 109.5
C32 C37 H37B 109.5
H37C C37 H37B 109.5
H37A C37 H37B 109.5
O8 C38 W2 176.7(4)
O9 C39 W2 174.6(4)
O10 C40 W2 179.1(5)
O11 C41 W2 175.1(4)
O12 C42 W2 176.8(4)
C1 O1 P1 68.7(3)
C22 O7 P2 70.2(2)
O1 P1 C1 48.7(2)
O1 P1 C7 105.2(2)
C1 P1 C7 114.9(2)
O1 P1 W1 118.79(15)
C1 P1 W1 123.52(18)
C7 P1 W1 120.91(16)
O7 P2 C22 49.83(16)
O7 P2 C28 107.97(18)
C22 P2 C28 115.7(2)
O7 P2 W2 115.99(11)
C22 P2 W2 122.86(14)
C28 P2 W2 120.64(15)
C17 W1 C21 87.1(2)
C17 W1 C20 91.02(19)
C21 W1 C20 90.17(17)
C17 W1 C19 87.0(2)
C21 W1 C19 174.2(2)
C20 W1 C19 89.61(18)
C17 W1 C18 89.5(2)
C21 W1 C18 88.6(2)
C20 W1 C18 178.68(18)
C19 W1 C18 91.6(2)
C17 W1 P1 177.15(15)
C21 W1 P1 91.36(14)
C20 W1 P1 86.56(13)
C19 W1 P1 94.45(15)
C18 W1 P1 92.91(14)
C38 W2 C39 88.01(19)
C38 W2 C41 84.12(19)
C39 W2 C41 171.62(18)
C38 W2 C42 92.02(19)
C39 W2 C42 87.96(19)
C41 W2 C42 89.46(18)
C38 W2 C40 88.83(19)
C39 W2 C40 89.5(2)
C41 W2 C40 93.18(19)
C42 W2 C40 177.31(18)
C38 W2 P2 171.90(14)
C39 W2 P2 94.97(14)
C41 W2 P2 93.21(13)
C42 W2 P2 95.61(14)
C40 W2 P2 83.67(13)

loop_
_geom_bond_atom_site_label_1
_geom_bond_atom_site_label_2
_geom_bond_distance
C1 O1 1.442(7)
C1 C6 1.510(7)
C1 C2 1.519(8)
C1 P1 1.786(5)
C2 C3 1.501(7)
C2 H2A 0.9900
C2 H2B 0.9900
C3 C4 1.504(7)
C3 H3A 0.9900
C3 H3B 0.9900
C4 C5 1.510(8)
C4 H4A 0.9900
C4 H4B 0.9900
C5 C6 1.448(8)
C5 H5A 0.9900
C5 H5B 0.9900
C6 H6A 0.9900
C6 H6B 0.9900
C7 C8 1.495(7)
C7 C11 1.509(7)
C7 C12 1.552(8)
C7 P1 1.866(5)
C8 C9 1.357(7)
C8 C13 1.483(7)
C9 C10 1.458(6)
C9 C14 1.499(7)
C10 C11 1.334(7)
C10 C15 1.511(7)
C11 C16 1.515(8)
C12 H12A 0.9800
C12 H12B 0.9800
C12 H12C 0.9800
C13 H13A 0.9800
C13 H13B 0.9800
C13 H13C 0.9800
C14 H14A 0.9800
C14 H14B 0.9800
C14 H14C 0.9800
C15 H15A 0.9800
C15 H15B 0.9800
C15 H15C 0.9800
C16 H16A 0.9800
C16 H16B 0.9800
C16 H16C 0.9800
C17 O2 1.150(7)
C17 W1 1.998(6)
C18 O3 1.138(6)
C18 W1 2.047(5)
C19 O4 1.136(6)
C19 W1 2.040(5)
C20 O5 1.144(5)
C20 W1 2.038(4)
C21 O6 1.140(6)
C21 W1 2.035(5)
C22 O7 1.473(5)
C22 C27 1.508(6)
C22 C23 1.518(6)
C22 P2 1.813(4)
C23 C24 1.531(6)
C23 H23A 0.9900
C23 H23B 0.9900
C24 C25 1.533(6)
C24 H24A 0.9900
C24 H24B 0.9900
C25 C26 1.528(7)
C25 H25A 0.9900
C25 H25B 0.9900
C26 C27 1.529(6)
C26 H26A 0.9900
C26 H26B 0.9900
C27 H27B 0.9900
C27 H27A 0.9900
C28 C29 1.517(6)
C28 C32 1.524(6)
C28 C33 1.529(7)
C28 P2 1.856(4)
C29 C30 1.352(7)
C29 C34 1.501(6)
C30 C31 1.468(6)
C30 C35 1.490(7)
C31 C32 1.331(6)
C31 C36 1.500(7)
C32 C37 1.499(6)
C33 H33A 0.9800
C33 H33B 0.9800
C33 H33C 0.9800
C34 H34A 0.9800
C34 H34B 0.9800
C34 H34C 0.9800
C35 H35A 0.9800
C35 H35B 0.9800
C35 H35C 0.9800
C36 H36A 0.9800
C36 H36B 0.9800
C36 H36C 0.9800
C37 H37C 0.9800
C37 H37A 0.9800
C37 H37B 0.9800
C38 O8 1.158(6)
C38 W2 1.990(5)
C39 O9 1.151(6)
C39 W2 2.035(5)
C40 O10 1.133(6)
C40 W2 2.047(5)
C41 O11 1.145(5)
C41 W2 2.037(5)
C42 O12 1.144(6)
C42 W2 2.041(5)
O1 P1 1.702(4)
O7 P2 1.668(3)
P1 W1 2.4958(12)
P2 W2 2.5132(11)

loop_
_geom_torsion_atom_site_label_1
_geom_torsion_atom_site_label_2
_geom_torsion_atom_site_label_3
_geom_torsion_atom_site_label_4
_geom_torsion
O1 C1 C2 C3 77.9(6)
C6 C1 C2 C3 -52.7(7)
P1 C1 C2 C3 151.7(4)
C1 C2 C3 C4 51.2(7)
C2 C3 C4 C5 -45.6(7)
C3 C4 C5 C6 43.4(8)
C4 C5 C6 C1 -46.8(8)
O1 C1 C6 C5 -82.2(6)
C2 C1 C6 C5 51.1(7)
P1 C1 C6 C5 -151.8(5)
C11 C7 C8 C9 1.3(5)
C12 C7 C8 C9 -114.7(5)
P1 C7 C8 C9 112.4(4)
C11 C7 C8 C13 179.0(5)
C12 C7 C8 C13 62.9(6)
P1 C7 C8 C13 -70.0(5)
C13 C8 C9 C10 -177.8(5)
C7 C8 C9 C10 -0.4(6)
C13 C8 C9 C14 -0.2(9)
C7 C8 C9 C14 177.2(5)
C8 C9 C10 C11 -0.9(6)
C14 C9 C10 C11 -178.6(5)
C8 C9 C10 C15 179.1(5)
C14 C9 C10 C15 1.4(7)
C9 C10 C11 C7 1.7(6)
C15 C10 C11 C7 -178.2(5)
C9 C10 C11 C16 179.2(5)
C15 C10 C11 C16 -0.7(9)
C8 C7 C11 C10 -1.8(5)
C12 C7 C11 C10 120.7(5)
P1 C7 C11 C10 -113.1(4)
C8 C7 C11 C16 -179.6(5)
C12 C7 C11 C16 -57.1(6)
P1 C7 C11 C16 69.1(6)
O7 C22 C23 C24 -168.0(3)
C27 C22 C23 C24 59.5(5)
P2 C22 C23 C24 -100.7(4)
C22 C23 C24 C25 -56.8(5)
C23 C24 C25 C26 54.1(5)
C24 C25 C26 C27 -52.9(5)
O7 C22 C27 C26 169.0(3)
C23 C22 C27 C26 -59.1(5)
P2 C22 C27 C26 98.3(4)
C25 C26 C27 C22 55.4(5)
C32 C28 C29 C30 -3.7(5)
C33 C28 C29 C30 114.1(5)
P2 C28 C29 C30 -114.8(4)
C32 C28 C29 C34 180.0(5)
C33 C28 C29 C34 -62.3(6)
P2 C28 C29 C34 68.8(5)
C34 C29 C30 C31 177.8(5)
C28 C29 C30 C31 1.8(5)
C34 C29 C30 C35 0.9(9)
C28 C29 C30 C35 -175.1(5)
C29 C30 C31 C32 1.2(6)
C35 C30 C31 C32 178.3(5)
C29 C30 C31 C36 -179.2(5)
C35 C30 C31 C36 -2.1(7)
C30 C31 C32 C37 -177.5(5)
C36 C31 C32 C37 2.9(9)
C30 C31 C32 C28 -3.6(5)
C36 C31 C32 C28 176.8(5)
C29 C28 C32 C31 4.4(5)
C33 C28 C32 C31 -114.1(4)
P2 C28 C32 C31 117.1(4)
C29 C28 C32 C37 178.9(4)
C33 C28 C32 C37 60.3(6)
P2 C28 C32 C37 -68.5(5)
C6 C1 O1 P1 -112.2(4)
C2 C1 O1 P1 116.8(4)
C27 C22 O7 P2 -121.2(3)
C23 C22 O7 P2 108.6(3)
C1 O1 P1 C7 -110.0(3)
C1 O1 P1 W1 110.9(3)
C6 C1 P1 O1 100.7(5)
C2 C1 P1 O1 -105.1(6)
O1 C1 P1 C7 88.7(3)
C6 C1 P1 C7 -170.6(4)
C2 C1 P1 C7 -16.4(6)
O1 C1 P1 W1 -100.8(3)
C6 C1 P1 W1 -0.1(5)
C2 C1 P1 W1 154.1(4)
C8 C7 P1 O1 159.1(3)
C11 C7 P1 O1 -92.3(4)
C12 C7 P1 O1 27.1(5)
C8 C7 P1 C1 107.9(4)
C11 C7 P1 C1 -143.4(3)
C12 C7 P1 C1 -24.1(5)
C8 C7 P1 W1 -62.8(4)
C11 C7 P1 W1 45.8(4)
C12 C7 P1 W1 165.2(4)
C22 O7 P2 C28 108.8(2)
C22 O7 P2 W2 -112.23(19)
C27 C22 P2 O7 100.1(4)
C23 C22 P2 O7 -103.8(4)
O7 C22 P2 C28 -92.4(2)
C27 C22 P2 C28 7.7(4)
C23 C22 P2 C28 163.8(3)
O7 C22 P2 W2 97.90(19)
C27 C22 P2 W2 -162.0(3)
C23 C22 P2 W2 -5.9(4)
C29 C28 P2 O7 -170.0(3)
C32 C28 P2 O7 81.3(3)
C33 C28 P2 O7 -42.8(4)
C29 C28 P2 C22 -116.6(3)
C32 C28 P2 C22 134.7(3)
C33 C28 P2 C22 10.6(4)
C29 C28 P2 W2 53.3(3)
C32 C28 P2 W2 -55.3(3)
C33 C28 P2 W2 -179.4(3)
O2 C17 W1 C21 -107(48)
O2 C17 W1 C20 163(100)
O2 C17 W1 C19 74(48)
O2 C17 W1 C18 -18(48)
O2 C17 W1 P1 -165(100)
O6 C21 W1 C17 16(11)
O6 C21 W1 C20 107(11)
O6 C21 W1 C19 19(12)
O6 C21 W1 C18 -74(11)
O6 C21 W1 P1 -167(11)
O5 C20 W1 C17 179(100)
O5 C20 W1 C21 92(34)
O5 C20 W1 C19 -94(34)
O5 C20 W1 C18 67(38)
O5 C20 W1 P1 1(34)
O4 C19 W1 C17 12(5)
O4 C19 W1 C21 9(6)
O4 C19 W1 C20 -79(5)
O4 C19 W1 C18 102(5)
O4 C19 W1 P1 -165(5)
O3 C18 W1 C17 -42(8)
O3 C18 W1 C21 45(8)
O3 C18 W1 C20 70(12)
O3 C18 W1 C19 -129(8)
O3 C18 W1 P1 137(8)
O1 P1 W1 C17 -32(4)
C1 P1 W1 C17 26(4)
C7 P1 W1 C17 -164(4)
O1 P1 W1 C21 -89.7(2)
C1 P1 W1 C21 -32.3(3)
C7 P1 W1 C21 137.6(2)
O1 P1 W1 C20 0.4(2)
C1 P1 W1 C20 57.8(3)
C7 P1 W1 C20 -132.3(2)
O1 P1 W1 C19 89.7(2)
C1 P1 W1 C19 147.1(3)
C7 P1 W1 C19 -42.9(3)
O1 P1 W1 C18 -178.4(2)
C1 P1 W1 C18 -121.0(3)
C7 P1 W1 C18 49.0(3)
O8 C38 W2 C39 124(8)
O8 C38 W2 C41 -59(8)
O8 C38 W2 C42 -148(8)
O8 C38 W2 C40 34(8)
O8 C38 W2 P2 12(9)
O9 C39 W2 C38 15(5)
O9 C39 W2 C41 -5(6)
O9 C39 W2 C42 -77(5)
O9 C39 W2 C40 104(5)
O9 C39 W2 P2 -173(5)
O11 C41 W2 C38 -20(5)
O11 C41 W2 C39 0(6)
O11 C41 W2 C42 73(5)
O11 C41 W2 C40 -108(5)
O11 C41 W2 P2 168(5)
O12 C42 W2 C38 1(8)
O12 C42 W2 C39 89(8)
O12 C42 W2 C41 -83(8)
O12 C42 W2 C40 109(8)
O12 C42 W2 P2 -176(100)
O10 C40 W2 C38 96(28)
O10 C40 W2 C39 8(28)
O10 C40 W2 C41 -180(100)
O10 C40 W2 C42 -12(30)
O10 C40 W2 P2 -87(28)
O7 P2 W2 C38 24.0(10)
C22 P2 W2 C38 -33.4(10)
C28 P2 W2 C38 157.4(10)
O7 P2 W2 C39 -87.35(19)
C22 P2 W2 C39 -144.7(2)
C28 P2 W2 C39 46.1(2)
O7 P2 W2 C41 94.45(18)
C22 P2 W2 C41 37.1(2)
C28 P2 W2 C41 -132.1(2)
O7 P2 W2 C42 -175.78(18)
C22 P2 W2 C42 126.9(2)
C28 P2 W2 C42 -42.3(2)
O7 P2 W2 C40 1.60(18)
C22 P2 W2 C40 -55.8(2)
C28 P2 W2 C40 135.1(2)
